data_9017093
loop_
_publ_author_name
'Ross, N. L.'
'Zhao, J.'
'Slebodnick, C.'
'Spencer, E. C.'
'Chakoumakos, B. C.'

_publ_section_title
;
 Petalite under pressure: Elastic behavior and phase stability
 Note: P = 0.0001 GPa
;
_journal_name_full 'American Mineralogist'
_journal_page_first 714
_journal_page_last 721
_journal_volume 100
_journal_year 2015
_chemical_compound_source 'Aracuai pegmatite district, Minas Gerais, Brazil'
_chemical_formula_sum 'Al Li O10 Si4'
_chemical_name_mineral Petalite
_space_group_IT_number 13
_space_group_name_Hall '-P 2yc'
_space_group_name_H-M_alt 'P 1 2/c 1'
_symmetry_space_group_name_H-M 'P 1 2/c 1'
_cell_angle_alpha 90
_cell_angle_beta 141.3120
_cell_angle_gamma 90
_cell_length_a 11.22955
_cell_length_b 5.1396
_cell_length_c 11.7514
_cell_formula_units_Z 2
_cell_volume 423.952
_database_code_amcsd 0020423
_diffrn_ambient_pressure 100
_exptl_crystal_density_diffrn 2.399
_cod_data_source_file inputs/fixed/downloads/05/05814.cif
_cod_data_source_block 05814
_cod_original_formula_sum 'Li Al Si4 O10'
_cod_database_code 9017093

loop_
_space_group_symop_operation_xyz
x,y,z
x,-y,1/2+z
-x,y,1/2-z
-x,-y,-z

loop_
_atom_site_label
_atom_site_fract_x
_atom_site_fract_y
_atom_site_fract_z
_atom_site_U_iso_or_equiv
Li1 0.50000 0.75800 0.25000 0.01500
Al1 0.50000 0.25600 0.25000 0.00950
Si1 0.78870 0.01250 0.79120 0.00880
Si2 0.79000 0.50970 0.64220 0.00910
O1 0.63240 -0.03650 0.77220 0.01620
O2 0.76860 -0.19890 0.67600 0.01450
O3 0.00000 0.00000 0.00000 0.02640
O4 0.75390 0.30200 0.71440 0.01600
O5 0.00000 0.46410 0.75000 0.02510
O6 0.63650 0.47640 0.42800 0.01140

loop_
_cod_related_entry_id
_cod_related_entry_database
_cod_related_entry_code
1 AMCSD 0020423
